data_2001613
loop_
_publ_author_name
'Cross, R. J.'
'Kennedy, A. R.'
'Manojlovi\'c-Muir, L.'
'Muir, K. W.'

_publ_section_title
;
 Structure of
 <i>trans</i>-[Rh(PPh~3~)~2~(CO)(OH~2~)][ClO~4~].CH~2~Cl~2~
;
_journal_issue 6
_journal_name_full 'Acta Crystallographica Section C'
_journal_page_first 1146
_journal_page_last 1148
_journal_paper_doi 10.1107/S0108270192012666
_journal_volume 49
_journal_year 1993
_chemical_formula_sum 'C38 H34 Cl3 O6 P2 Rh'
_chemical_formula_weight 857.90
_space_group_IT_number 2
_space_group_name_Hall '-P 1'
_space_group_name_H-M_alt 'P -1'
_symmetry_cell_setting triclinic
_symmetry_space_group_name_Hall '-P 1'
_symmetry_space_group_name_H-M 'P -1'
_atom_type_scat_source IntTabIV
_cell_angle_alpha 86.670(10)
_cell_angle_beta 65.150(10)
_cell_angle_gamma 78.650(10)
_cell_formula_units_Z 2
_cell_length_a 12.158(2)
_cell_length_b 12.689(2)
_cell_length_c 13.8220(10)
_cell_measurement_reflns_used 22
_cell_measurement_temperature 295
_cell_measurement_theta_max 14
_cell_measurement_theta_min 12
_cell_volume 1896.4(5)
_diffrn_measurement_device 'Enraf-Nonius CAD-4'
_diffrn_measurement_method \q/2\q
_diffrn_radiation_type MoK\a
_diffrn_radiation_wavelength 0.71069
_diffrn_reflns_av_R_equivalents 0.069
_diffrn_reflns_limit_h_max 1
_diffrn_reflns_limit_h_min -14
_diffrn_reflns_limit_k_max 15
_diffrn_reflns_limit_k_min -15
_diffrn_reflns_limit_l_max 16
_diffrn_reflns_limit_l_min -16
_diffrn_reflns_number 7245
_diffrn_reflns_theta_max 25
_diffrn_standards_decay_% 2.8
_diffrn_standards_interval_time 120
_diffrn_standards_number 2
_exptl_absorpt_coefficient_mu 0.782
_exptl_absorpt_correction_T_max 1.251
_exptl_absorpt_correction_T_min 0.698
_exptl_absorpt_correction_type 'empirical (DIFABS; Walker & Stuart, 1983)'
_exptl_crystal_colour yellow
_exptl_crystal_density_diffrn 1.502
_exptl_crystal_description prism
_exptl_crystal_size_max 0.63
_exptl_crystal_size_mid 0.45
_exptl_crystal_size_min 0.40
_refine_diff_density_max 0.88
_refine_diff_density_min -0.96
_refine_ls_goodness_of_fit_obs 2.91
_refine_ls_number_parameters 451
_refine_ls_number_reflns 4826
_refine_ls_R_factor_obs 0.0481
_refine_ls_shift/esd_max 0.026
_refine_ls_structure_factor_coef F
_refine_ls_weighting_details 'w = 1/\s^2^(|F~o~|)'
_refine_ls_weighting_scheme calc
_refine_ls_wR_factor_obs 0.0617
_reflns_number_observed 4826
_reflns_number_total 6635
_reflns_observed_criterion I>=3\s(I)
_cod_data_source_file hu1027.cif
_cod_data_source_block hu1027_structure_1_of_1
_cod_depositor_comments
;
The following automatic conversions were performed:

'_refine_ls_weighting_scheme' value '1/\s^2^(|F~o~|)' was changed to
'calc'. New tag '_refine_ls_weighting_details' was created. The value
of the new tag was set to 'w = 1/\s^2^(|F~o~|)'.

Automatic conversion script
Id: cif_fix_values 3143 2015-03-26 13:38:13Z robertas 
;
_cod_original_formula_sum 'C38 H34 Cl3 O6 P2 Rh1'
_cod_database_code 2001613

loop_
_space_group_symop_id
_space_group_symop_operation_xyz
1 x,y,z
2 -x,-y,-z

loop_
_atom_site_label
_atom_site_fract_x
_atom_site_fract_y
_atom_site_fract_z
_atom_site_U_iso_or_equiv
Rh .00332(3) .24250(3) -.23925(3) .042
Cl(1) .09734(15) .13293(12) .11615(12) .081
Cl(2) .16464(19) .7702(2) -.5307(2) .134
Cl(3) .1791(3) .59069(18) -.3964(2) .165
P(1) -.18982(12) .35217(10) -.14247(9) .046
P(2) .20138(11) .14181(9) -.33841(9) .042
O(1) -.0373(3) .1355(3) -.1098(3) .061
O(2) .0401(4) .3781(3) -.4259(3) .077
O(3) .0375(7) .1377(7) .0510(5) .223
O(4) .0604(8) .0514(5) .1892(5) .190
O(5) .0717(9) .2235(5) .1757(5) .218
O(6) .2196(6) .0963(8) .0597(6) .214
C(1) .0254(5) .3271(4) -.3511(4) .057
C(2) .0926(8) .7027(10) -.4175(7) .156
C(A1) -.2514(5) .4548(4) -.2145(4) .053
C(A2) -.1897(6) .5388(5) -.2597(5) .075
C(A3) -.2359(6) .6173(5) -.3144(5) .083
C(A4) -.3442(7) .6137(5) -.3222(5) .090
C(A5) -.4061(7) .5319(5) -.2778(5) .089
C(A6) -.3607(6) .4525(4) -.2246(4) .070
C(B1) -.1926(5) .4279(4) -.0333(4) .058
C(B2) -.2639(7) .5295(5) .0011(5) .096
C(B3) -.2613(9) .5834(6) .0815(6) .120
C(B4) -.1887(8) .5384(6) .1328(6) .116
C(B5) -.1193(9) .4368(6) .1018(6) .129
C(B6) -.1200(7) .3830(5) .0177(5) .097
C(C1) -.3134(4) .2769(3) -.0815(3) .047
C(C2) -.4149(5) .3098(4) .0118(4) .060
C(C3) -.5118(5) .2547(5) .0504(5) .075
C(C4) -.5092(6) .1685(5) -.0022(5) .083
C(C5) -.4101(6) .1340(5) -.0958(5) .087
C(C6) -.3103(5) .1874(4) -.1355(4) .067
C(D1) .3253(4) .2114(4) -.3548(3) .048
C(D2) .3238(6) .3137(4) -.3983(5) .075
C(D3) .4201(6) .3661(5) -.4174(6) .090
C(D4) .5157(6) .3220(5) -.3930(5) .084
C(D5) .5180(6) .2227(6) -.3512(6) .106
C(D6) .4238(6) .1678(5) -.3322(6) .088
C(E1) .2288(4) .1138(3) -.4752(3) .045
C(E2) .3425(5) .1091(4) -.5604(4) .056
C(E3) .3574(6) .0908(5) -.6629(4) .070
C(E4) .2584(6) .0732(5) -.6808(4) .081
C(E5) .1475(6) .0758(5) -.5971(5) .080
C(E6) .1308(5) .0954(4) -.4945(4) .064
C(F1) .2438(4) .0107(3) -.2892(4) .048
C(F2) .2432(5) .0045(4) -.1878(4) .059
C(F3) .2777(6) -.0953(5) -.1508(4) .076
C(F4) .3104(6) -.1861(4) -.2103(5) .086
C(F5) .3129(7) -.1796(4) -.3109(5) .088
C(F6) .2782(6) -.0823(4) -.3509(4) .069
H(O1A) -.04717 .05963 -.12362 ?
H(O1B) -.03077 .12793 -.05162 ?
H(CA2) -.11169 .54173 -.25283 ?
H(CA3) -.19126 .67744 -.34770 ?
H(CA4) -.37888 .67091 -.36011 ?
H(CA5) -.48370 .52874 -.28527 ?
H(CA6) -.40663 .39287 -.19239 ?
H(CB2) -.31648 .56385 -.03595 ?
H(CB3) -.31314 .65681 .10396 ?
H(CB4) -.18630 .57837 .19189 ?
H(CB5) -.07058 .40073 .14155 ?
H(CB6) -.06586 .31069 -.00678 ?
H(CC2) -.41829 .37412 .05226 ?
H(CC3) -.58486 .28027 .11854 ?
H(CC4) -.57974 .12927 .02643 ?
H(CC5) -.40789 .07012 -.13612 ?
H(CC6) -.23714 .16098 -.20325 ?
H(CD2) .25376 .34821 -.41638 ?
H(CD3) .41896 .43817 -.45060 ?
H(CD4) .58290 .36252 -.40521 ?
H(CD5) .58896 .18814 -.33430 ?
H(CD6) .42680 .09508 -.30033 ?
H(CE2) .41440 .11901 -.54671 ?
H(CE3) .43910 .09093 -.72442 ?
H(CE4) .26824 .05721 -.75425 ?
H(CE5) .07553 .06493 -.61010 ?
H(CE6) .04829 .09633 -.43379 ?
H(CF2) .21856 .07133 -.14287 ?
H(CF3) .27877 -.09940 -.07872 ?
H(CF4) .33258 -.25744 -.18166 ?
H(CF5) .33956 -.24649 -.35624 ?
H(CF6) .27709 -.07884 -.42296 ?
H(1) .01644 .68750 -.41429 ?
H(2) .07072 .75563 -.35390 ?

loop_
_geom_angle_atom_site_label_1
_geom_angle_atom_site_label_2
_geom_angle_atom_site_label_3
_geom_angle
_geom_angle_publ_flag
P(1) Rh P(2) 176.70(10) yes
P(1) Rh C(1) 89.9(2) yes
P(2) Rh C(1) 88.0(2) yes
Rh P(1) C(A1) 117.9(2) yes
Rh P(1) C(C1) 113.1(2) yes
Rh P(2) C(E1) 112.8(2) yes
Rh O(1) H(O1A) 117.5(3) yes
H(O1A) O(1) H(O1B) 101.6 yes
P(1) Rh O(1) 88.30(10) yes
P(2) Rh O(1) 94.10(10) yes
O(1) Rh C(1) 173.8(2) yes
Rh P(1) C(B1) 113.0(2) yes
Rh P(2) C(D1) 113.4(2) yes
Rh P(2) C(F1) 117.7(2) yes
Rh O(1) H(O1B) 138.6(4) yes
Rh C(1) O(2) 177.1(5) yes

loop_
_geom_bond_atom_site_label_1
_geom_bond_atom_site_label_2
_geom_bond_distance
_geom_bond_publ_flag
Rh P(1) 2.352(2) yes
Rh O(1) 2.127(4) yes
Cl(1) O(3) 1.368(8) yes
Cl(1) O(5) 1.359(6) yes
Cl(2) C(2) 1.714(11) yes
P(1) C(A1) 1.828(6) yes
P(1) C(C1) 1.813(5) yes
P(2) C(E1) 1.821(5) yes
O(1) H(O1A) 1.032(4) yes
O(2) C(1) 1.153(7) yes
C(A1) C(A6) 1.398(8) yes
C(A3) C(A4) 1.376(11) yes
C(A5) C(A6) 1.379(9) yes
C(B1) C(B6) 1.370(9) yes
C(B3) C(B4) 1.374(12) yes
C(B5) C(B6) 1.386(10) yes
C(C1) C(C6) 1.381(7) yes
C(C3) C(C4) 1.336(9) yes
C(C5) C(C6) 1.397(9) yes
C(D1) C(D6) 1.368(8) yes
C(D3) C(D4) 1.353(10) yes
C(D5) C(D6) 1.380(10) yes
C(E1) C(E6) 1.389(8) yes
C(E3) C(E4) 1.385(9) yes
C(E5) C(E6) 1.376(8) yes
C(F1) C(F6) 1.385(7) yes
C(F3) C(F4) 1.348(8) yes
C(F5) C(F6) 1.385(9) yes
Rh P(2) 2.351(2) yes
Rh C(1) 1.785(6) yes
Cl(1) O(4) 1.405(7) yes
Cl(1) O(6) 1.353(8) yes
Cl(3) C(2) 1.682(12) yes
P(1) C(B1) 1.821(5) yes
P(2) C(D1) 1.821(5) yes
P(2) C(F1) 1.822(5) yes
O(1) H(O1B) 0.839(4) yes
C(A1) C(A2) 1.390(8) yes
C(A2) C(A3) 1.389(9) yes
C(A4) C(A5) 1.365(10) yes
C(B1) C(B2) 1.388(9) yes
C(B2) C(B3) 1.353(10) yes
C(B4) C(B5) 1.374(12) yes
C(C1) C(C2) 1.372(7) yes
C(C2) C(C3) 1.383(8) yes
C(C4) C(C5) 1.366(10) yes
C(D1) C(D2) 1.398(8) yes
C(D2) C(D3) 1.381(9) yes
C(D4) C(D5) 1.356(11) yes
C(E1) C(E2) 1.381(7) yes
C(E2) C(E3) 1.379(7) yes
C(E4) C(E5) 1.353(9) yes
C(F1) C(F2) 1.396(7) yes
C(F2) C(F3) 1.392(9) yes
C(F4) C(F5) 1.376(10) yes
